data_1568450
loop_
_publ_author_name
'McWilliams, Sean F.'
'Mercado, Brandon Q.'
'MacLeod, K. Cory'
'Fataftah, Majed S.'
'Tarrago, Maxime'
'Wang, Xiaoping'
'Bill, Eckhard'
'Ye, Shengfa'
'Holland, Patrick L.'

_publ_section_title
;
 Dynamic effects on ligand field from rapid hydride motion in an iron(ii)
 dimer with an S = 3 ground state
;
_journal_issue 9
_journal_name_full 'Chemical Science'
_journal_page_first 2303
_journal_page_last 2312
_journal_paper_doi 10.1039/D2SC06412J
_journal_volume 14
_journal_year 2023
_chemical_formula_moiety 'C44 H56 Fe2 N4, C7 H8'
_chemical_formula_sum 'C51 H64 Fe2 N4'
_chemical_formula_weight 844.76
_space_group_crystal_system monoclinic
_space_group_IT_number 4
_space_group_name_Hall 'P 2yb'
_space_group_name_H-M_alt 'P 1 21 1'
_atom_sites_solution_hydrogens difmap
_audit_creation_method SHELXL-2016/4
_audit_update_record
;
2019-07-12 deposited with the CCDC.	2023-01-18 downloaded from the CCDC.
;
_cell_angle_alpha 90
_cell_angle_beta 94.360(3)
_cell_angle_gamma 90
_cell_formula_units_Z 2
_cell_length_a 11.8026(3)
_cell_length_b 10.9628(3)
_cell_length_c 17.4178(5)
_cell_measurement_reflns_used 26525
_cell_measurement_temperature 100(2)
_cell_measurement_theta_max 78.71
_cell_measurement_theta_min 7.31
_cell_volume 2247.16(11)
_computing_cell_refinement Mantidplot
_computing_data_collection 'SNS PyDas'
_computing_data_reduction 'Mantidplot and ANVRED3'
_computing_structure_refinement 'SHELXL-2016/4 (Sheldrick, 2016)'
_diffrn_ambient_temperature 100(2)
_diffrn_measured_fraction_theta_full 0.966
_diffrn_measured_fraction_theta_max 0.961
_diffrn_measurement_device_type TOPAZ
_diffrn_measurement_method 'time-of-flight Laue'
_diffrn_radiation_type neutrons
_diffrn_radiation_wavelength 0.6
_diffrn_radiation_wavelength_details 'Based on neutron time of flight'
_diffrn_reflns_av_unetI/netI 0.0906
_diffrn_reflns_Laue_measured_fraction_full 0.966
_diffrn_reflns_Laue_measured_fraction_max 0.961
_diffrn_reflns_limit_h_max 15
_diffrn_reflns_limit_h_min -15
_diffrn_reflns_limit_k_max 14
_diffrn_reflns_limit_k_min -14
_diffrn_reflns_limit_l_max 22
_diffrn_reflns_limit_l_min -22
_diffrn_reflns_number 34387
_diffrn_reflns_point_group_measured_fraction_full 0.952
_diffrn_reflns_point_group_measured_fraction_max 0.942
_diffrn_reflns_theta_full 25.214
_diffrn_reflns_theta_max 78.621
_diffrn_reflns_theta_min 7.405
_diffrn_source 'The ORNL Spallation Neutron Scource'
_exptl_absorpt_coefficient_mu 0.2593
_exptl_absorpt_correction_T_max 0.7892
_exptl_absorpt_correction_T_min 0.5339
_exptl_absorpt_correction_type sphere
_exptl_absorpt_process_details
; 
C. W. Dwiggins, Jr., Acta Cryst. A31, 395 (1975).
;
_exptl_crystal_colour black
_exptl_crystal_density_diffrn 1.248
_exptl_crystal_description prism
_exptl_crystal_F_000 900
_exptl_crystal_size_max 2.900
_exptl_crystal_size_mid 0.800
_exptl_crystal_size_min 0.750
_refine_diff_density_max 1.187
_refine_diff_density_min -0.814
_refine_diff_density_rms 0.113
_refine_ls_abs_structure_details
;
 All f" are zero, so absolute structure could not be determined
;
_refine_ls_extinction_method none
_refine_ls_goodness_of_fit_ref 1.025
_refine_ls_hydrogen_treatment refall
_refine_ls_matrix_type full
_refine_ls_number_parameters 1113
_refine_ls_number_reflns 34387
_refine_ls_number_restraints 1
_refine_ls_restrained_S_all 1.025
_refine_ls_R_factor_all 0.0633
_refine_ls_R_factor_gt 0.0568
_refine_ls_shift/su_max 0.000
_refine_ls_shift/su_mean 0.000
_refine_ls_structure_factor_coef Fsqd
_refine_ls_weighting_details 'w=1/[\s^2^(Fo^2^)+(0.0556P)^2^+5.6323P] where P=(Fo^2^+2Fc^2^)/3'
_refine_ls_weighting_scheme calc
_refine_ls_wR_factor_gt 0.1134
_refine_ls_wR_factor_ref 0.1175
_reflns_Friedel_coverage 0.862
_reflns_Friedel_fraction_full 0.936
_reflns_Friedel_fraction_max 0.921
_reflns_number_gt 31347
_reflns_number_total 34387
_reflns_threshold_expression 'I > 2\s(I)'
_cod_data_source_file d2sc06412j2.cif
_cod_data_source_block FeH
_cod_depositor_comments 'Adding full bibliography for 1568447--1568450.cif.'
_cod_original_sg_symbol_H-M 'P 21'
_cod_database_code 1568450
_shelx_shelxl_version_number 2016/4
_shelx_space_group_comment
;
The symmetry employed for this shelxl refinement is uniquely defined
by the following loop, which should always be used as a source of
symmetry information in preference to the above space-group names.
They are only intended as comments.
;
_exptl_absorpt_special_details
; 
Neutron linear absorption coefficient is wavelength dependent.
For each peak, the absorption coefficient mu is calculated as:
          mu = 1.4900 + 1.9840/1.7982 * wavelength  [cm^-1^]
where 
 1.4900 cm^-1 is the absorption coefficient for total scattering;
 1.9840 cm^-1 is the absorption coefficient for true absorption at 1.7982 A.
 
The value of 0.2593 (mm^-1^) shown in _exptl_absorpt_coefficient_mu 
is the sample absorption coefficient for neutron wavelength at 1.0 \%A.
;

loop_
_space_group_symop_operation_xyz
'x, y, z'
'-x, y+1/2, -z'

loop_
_atom_site_label
_atom_site_type_symbol
_atom_site_fract_x
_atom_site_fract_y
_atom_site_fract_z
_atom_site_U_iso_or_equiv
_atom_site_adp_type
_atom_site_occupancy
_atom_site_site_symmetry_order
_atom_site_calc_flag
_atom_site_refinement_flags_posn
_atom_site_refinement_flags_adp
_atom_site_refinement_flags_occupancy
_atom_site_disorder_assembly
_atom_site_disorder_group
FE1 Fe 0.7692(2) 0.4793(3) 0.77797(14) 0.0131(5) Uani 1 1 d . . . . .
FE2 Fe 0.836226 0.328012 0.687950 0.0135(5) Uani 1 1 d . . . . .
H1 H 0.8277(15) 0.4852(10) 0.6967(8) 0.075(4) Uani 1 1 d . . . . .
H2 H 0.7610(14) 0.3305(10) 0.7681(8) 0.070(4) Uani 1 1 d . . . . .
N11 N 0.7026(2) 0.4661(3) 0.87509(15) 0.0160(5) Uani 1 1 d . . . . .
N21 N 0.7650(2) 0.6548(3) 0.78058(14) 0.0146(5) Uani 1 1 d . . . . .
C11 C 0.6007(5) 0.5228(4) 0.9871(3) 0.0268(10) Uani 1 1 d . . . . .
H11A H 0.5080(11) 0.5328(14) 0.9793(8) 0.062(3) Uani 1 1 d . . . . .
H11B H 0.6276(13) 0.5839(12) 1.0332(6) 0.060(3) Uani 1 1 d . . . . .
H11C H 0.6172(14) 0.4294(11) 1.0041(7) 0.069(4) Uani 1 1 d . . . . .
C21 C 0.6541(3) 0.5551(4) 0.9132(2) 0.0157(7) Uani 1 1 d . . . . .
C31 C 0.6494(3) 0.6782(4) 0.8892(2) 0.0147(7) Uani 1 1 d . . . . .
C41 C 0.7091(3) 0.7243(4) 0.8281(2) 0.0141(7) Uani 1 1 d . . . . .
C51 C 0.7100(4) 0.8613(4) 0.8169(3) 0.0250(9) Uani 1 1 d . . . . .
H51A H 0.7632(12) 0.8884(9) 0.7730(8) 0.058(3) Uani 1 1 d . . . . .
H51B H 0.7370(12) 0.9075(9) 0.8697(7) 0.058(3) Uani 1 1 d . . . . .
H51C H 0.6253(12) 0.8935(10) 0.8005(9) 0.062(3) Uani 1 1 d . . . . .
C61 C 0.5827(3) 0.7688(4) 0.9340(2) 0.0200(8) Uani 1 1 d . . . . .
H61A H 0.5174(12) 0.7263(11) 0.9631(8) 0.064(3) Uani 1 1 d . . . . .
H61B H 0.5380(9) 0.8333(10) 0.8959(6) 0.048(2) Uani 1 1 d . . . . .
H61C H 0.6347(10) 0.8235(13) 0.9724(8) 0.069(4) Uani 1 1 d . . . . .
C12 C 0.7142(3) 0.3466(4) 0.9081(2) 0.0173(7) Uani 1 1 d . . . . .
C22 C 0.6293(4) 0.2585(4) 0.8925(2) 0.0225(8) Uani 1 1 d . . . . .
C32 C 0.6469(4) 0.1412(4) 0.9219(3) 0.0282(9) Uani 1 1 d . . . . .
H32 H 0.5823(10) 0.0718(9) 0.9089(7) 0.051(3) Uani 1 1 d . . . . .
C42 C 0.7464(5) 0.1109(4) 0.9662(3) 0.0309(10) Uani 1 1 d . . . . .
H42 H 0.7587(13) 0.0204(9) 0.9884(7) 0.058(3) Uani 1 1 d . . . . .
C52 C 0.8300(4) 0.1989(4) 0.9805(2) 0.0291(10) Uani 1 1 d . . . . .
H52 H 0.9077(11) 0.1751(10) 1.0141(6) 0.055(3) Uani 1 1 d . . . . .
C62 C 0.8157(4) 0.3171(4) 0.9517(2) 0.0218(8) Uani 1 1 d . . . . .
C72 C 0.5231(4) 0.2901(5) 0.8442(3) 0.0321(10) Uani 1 1 d . . . . .
H72A H 0.4773(10) 0.3627(12) 0.8694(9) 0.065(3) Uani 1 1 d . . . . .
H72B H 0.4678(11) 0.2113(12) 0.8371(10) 0.071(4) Uani 1 1 d . . . . .
H72C H 0.5416(10) 0.3202(12) 0.7874(7) 0.056(3) Uani 1 1 d . . . . .
C82 C 0.9089(5) 0.4104(4) 0.9653(3) 0.0322(11) Uani 1 1 d . . . . .
H82A H 0.9537(13) 0.4215(13) 0.9151(9) 0.067(3) Uani 1 1 d . . . . .
H82B H 0.9686(12) 0.3820(13) 1.0112(9) 0.076(4) Uani 1 1 d . . . . .
H82C H 0.8763(13) 0.4995(11) 0.9758(11) 0.078(5) Uani 1 1 d . . . . .
C13 C 0.8361(3) 0.7121(4) 0.7282(2) 0.0152(7) Uani 1 1 d . . . . .
C23 C 0.9513(3) 0.7286(4) 0.7510(2) 0.0182(7) Uani 1 1 d . . . . .
C33 C 1.0223(4) 0.7791(4) 0.6989(2) 0.0223(8) Uani 1 1 d . . . . .
H33 H 1.1122(8) 0.7917(10) 0.7165(6) 0.045(2) Uani 1 1 d . . . . .
C43 C 0.9792(4) 0.8138(4) 0.6258(2) 0.0249(9) Uani 1 1 d . . . . .
H43 H 1.0353(9) 0.8522(10) 0.5847(6) 0.047(2) Uani 1 1 d . . . . .
C53 C 0.8643(4) 0.7979(4) 0.6039(2) 0.0244(9) Uani 1 1 d . . . . .
H53 H 0.8303(9) 0.8253(11) 0.5468(6) 0.048(2) Uani 1 1 d . . . . .
C63 C 0.7916(3) 0.7458(4) 0.6541(2) 0.0185(7) Uani 1 1 d . . . . .
C73 C 0.9982(4) 0.6908(5) 0.8299(3) 0.0295(10) Uani 1 1 d . . . . .
H73A H 0.9504(13) 0.7280(17) 0.8735(7) 0.074(4) Uani 1 1 d . . . . .
H73B H 1.0851(10) 0.7192(16) 0.8405(7) 0.073(4) Uani 1 1 d . . . . .
H73C H 0.9939(14) 0.5926(12) 0.8361(8) 0.072(4) Uani 1 1 d . . . . .
C83 C 0.6681(4) 0.7253(5) 0.6304(3) 0.0277(10) Uani 1 1 d . . . . .
H83A H 0.6456(10) 0.6281(10) 0.6352(7) 0.051(3) Uani 1 1 d . . . . .
H83B H 0.6471(11) 0.7535(14) 0.5718(7) 0.062(3) Uani 1 1 d . . . . .
H83C H 0.6142(10) 0.7740(12) 0.6673(7) 0.057(3) Uani 1 1 d . . . . .
N14 N 0.9796(2) 0.2445(3) 0.68060(14) 0.0135(5) Uani 1 1 d . . . . .
N24 N 0.7702(2) 0.2487(3) 0.59362(14) 0.0140(5) Uani 1 1 d . . . . .
C14 C 1.1329(3) 0.1286(4) 0.6286(2) 0.0215(9) Uani 1 1 d . . . . .
H14A H 1.1775(9) 0.1592(12) 0.5799(7) 0.055(3) Uani 1 1 d . . . . .
H14B H 1.1345(9) 0.0314(9) 0.6277(8) 0.055(3) Uani 1 1 d . . . . .
H14C H 1.1785(9) 0.1600(13) 0.6811(7) 0.061(4) Uani 1 1 d . . . . .
C24 C 1.0123(3) 0.1769(4) 0.6226(2) 0.0136(7) Uani 1 1 d . . . . .
C34 C 0.9404(3) 0.1472(4) 0.5563(2) 0.0139(7) Uani 1 1 d . . . . .
C44 C 0.8240(3) 0.1782(4) 0.5452(2) 0.0131(7) Uani 1 1 d . . . . .
C54 C 0.7563(4) 0.1280(4) 0.4750(2) 0.0205(8) Uani 1 1 d . . . . .
H54A H 0.6679(9) 0.1538(11) 0.4745(6) 0.050(3) Uani 1 1 d . . . . .
H54B H 0.7627(11) 0.0306(9) 0.4731(7) 0.056(3) Uani 1 1 d . . . . .
H54C H 0.7872(10) 0.1630(12) 0.4226(6) 0.053(3) Uani 1 1 d . . . . .
C64 C 0.9872(4) 0.0690(4) 0.4943(2) 0.0205(8) Uani 1 1 d . . . . .
H64A H 0.9524(13) -0.0226(9) 0.4932(7) 0.061(3) Uani 1 1 d . . . . .
H64B H 1.0767(11) 0.063(2) 0.5000(9) 0.096(7) Uani 1 1 d . . . . .
H64C H 0.9658(11) 0.1051(10) 0.4375(5) 0.049(3) Uani 1 1 d . . . . .
C15 C 1.0495(3) 0.2589(4) 0.7502(2) 0.0134(7) Uani 1 1 d . . . . .
C25 C 1.0402(3) 0.1747(4) 0.8100(2) 0.0181(8) Uani 1 1 d . . . . .
C35 C 1.1054(4) 0.1924(4) 0.8794(2) 0.0268(9) Uani 1 1 d . . . . .
H35 H 1.0993(11) 0.1260(10) 0.9257(6) 0.053(3) Uani 1 1 d . . . . .
C45 C 1.1779(4) 0.2920(5) 0.8897(3) 0.0314(10) Uani 1 1 d . . . . .
H45 H 1.2280(11) 0.3044(12) 0.9440(6) 0.062(3) Uani 1 1 d . . . . .
C55 C 1.1845(4) 0.3766(5) 0.8308(3) 0.0282(10) Uani 1 1 d . . . . .
H55 H 1.2396(10) 0.4557(11) 0.8395(7) 0.057(3) Uani 1 1 d . . . . .
C65 C 1.1211(3) 0.3610(4) 0.7605(2) 0.0183(8) Uani 1 1 d . . . . .
C75 C 0.9597(5) 0.0685(4) 0.8002(3) 0.0293(10) Uani 1 1 d . . . . .
H75A H 0.8730(12) 0.1001(12) 0.7955(11) 0.075(4) Uani 1 1 d . . . . .
H75B H 0.9708(14) 0.0080(12) 0.8489(8) 0.073(4) Uani 1 1 d . . . . .
H75C H 0.9691(15) 0.0180(12) 0.7483(8) 0.074(4) Uani 1 1 d . . . . .
C85 C 1.1285(4) 0.4524(4) 0.6968(3) 0.0267(9) Uani 1 1 d . . . . .
H85A H 1.1593(14) 0.4114(13) 0.6460(8) 0.069(4) Uani 1 1 d . . . . .
H85B H 1.1835(12) 0.5279(12) 0.7141(9) 0.071(4) Uani 1 1 d . . . . .
H85C H 1.0458(9) 0.4905(11) 0.6795(7) 0.055(3) Uani 1 1 d . . . . .
C16 C 0.6516(3) 0.2724(4) 0.5833(2) 0.0125(7) Uani 1 1 d . . . . .
C26 C 0.6124(3) 0.3753(4) 0.5406(2) 0.0151(7) Uani 1 1 d . . . . .
C36 C 0.4972(3) 0.4038(4) 0.5372(2) 0.0190(8) Uani 1 1 d . . . . .
H36 H 0.4670(8) 0.4834(9) 0.5043(6) 0.040(2) Uani 1 1 d . . . . .
C46 C 0.4222(3) 0.3334(4) 0.5760(2) 0.0209(8) Uani 1 1 d . . . . .
H46 H 0.3327(8) 0.3575(10) 0.5742(6) 0.044(2) Uani 1 1 d . . . . .
C56 C 0.4617(3) 0.2322(4) 0.6179(2) 0.0200(8) Uani 1 1 d . . . . .
H56 H 0.4035(8) 0.1768(9) 0.6490(6) 0.042(2) Uani 1 1 d . . . . .
C66 C 0.5765(3) 0.2000(4) 0.6216(2) 0.0160(7) Uani 1 1 d . . . . .
C76 C 0.6940(4) 0.4529(4) 0.5005(2) 0.0226(9) Uani 1 1 d . . . . .
H76A H 0.7586(10) 0.4914(11) 0.5420(7) 0.052(3) Uani 1 1 d . . . . .
H76B H 0.6504(10) 0.5283(10) 0.4704(7) 0.050(3) Uani 1 1 d . . . . .
H76C H 0.7388(10) 0.4005(10) 0.4589(7) 0.051(3) Uani 1 1 d . . . . .
C86 C 0.6195(4) 0.0917(4) 0.6686(3) 0.0270(10) Uani 1 1 d . . . . .
H86A H 0.6721(12) 0.0322(11) 0.6368(9) 0.064(3) Uani 1 1 d . . . . .
H86B H 0.5495(10) 0.0381(11) 0.6875(9) 0.069(4) Uani 1 1 d . . . . .
H86C H 0.6727(12) 0.1206(11) 0.7190(8) 0.065(4) Uani 1 1 d . . . . .
C10 C 0.3812(3) 0.7039(4) 0.7520(2) 0.0225(8) Uani 1 1 d . . . . .
C20 C 0.3806(3) 0.8030(4) 0.7016(2) 0.0230(8) Uani 1 1 d . . . . .
H20 H 0.4149(9) 0.7923(10) 0.6456(6) 0.045(2) Uani 1 1 d . . . . .
C30 C 0.3379(4) 0.9154(5) 0.7223(3) 0.0265(9) Uani 1 1 d . . . . .
H30 H 0.3388(10) 0.9910(10) 0.6820(7) 0.054(3) Uani 1 1 d . . . . .
C40 C 0.2933(4) 0.9310(5) 0.7933(3) 0.0320(10) Uani 1 1 d . . . . .
H40 H 0.2591(10) 1.0188(11) 0.8087(8) 0.060(3) Uani 1 1 d . . . . .
C50 C 0.2921(4) 0.8322(5) 0.8430(3) 0.0330(10) Uani 1 1 d . . . . .
H50 H 0.2566(12) 0.8414(14) 0.8986(7) 0.065(3) Uani 1 1 d . . . . .
C60 C 0.3356(4) 0.7198(5) 0.8224(2) 0.0291(10) Uani 1 1 d . . . . .
H60 H 0.3358(11) 0.6430(11) 0.8627(6) 0.056(3) Uani 1 1 d . . . . .
C70 C 0.4329(4) 0.5840(5) 0.7310(3) 0.0340(11) Uani 1 1 d . . . . .
H70A H 0.4332(15) 0.5713(14) 0.6697(9) 0.079(4) Uani 1 1 d . . . . .
H70B H 0.3885(13) 0.5086(11) 0.7510(12) 0.082(5) Uani 1 1 d . . . . .
H70C H 0.5205(10) 0.5781(11) 0.7524(9) 0.066(4) Uani 1 1 d . . . . .

loop_
_atom_site_aniso_label
_atom_site_aniso_U_11
_atom_site_aniso_U_22
_atom_site_aniso_U_33
_atom_site_aniso_U_23
_atom_site_aniso_U_13
_atom_site_aniso_U_12
FE1 0.0170(13) 0.0099(10) 0.0129(11) -0.0013(9) 0.0046(9) 0.0004(9)
FE2 0.0097(12) 0.0167(11) 0.0139(12) -0.0062(9) -0.0004(9) 0.0021(9)
H1 0.134(13) 0.032(5) 0.067(8) 0.001(5) 0.066(8) 0.002(6)
H2 0.123(12) 0.028(5) 0.068(8) -0.008(5) 0.063(8) -0.007(6)
N11 0.0213(14) 0.0134(12) 0.0140(12) 0.0003(9) 0.0056(10) 0.0019(9)
N21 0.0171(13) 0.0121(11) 0.0146(12) -0.0007(9) 0.0015(9) 0.0001(9)
C11 0.041(3) 0.022(2) 0.020(2) 0.0008(16) 0.0180(18) 0.0064(17)
H11A 0.046(8) 0.082(9) 0.062(8) 0.001(6) 0.029(6) -0.004(6)
H11B 0.094(9) 0.064(7) 0.025(5) -0.015(5) 0.018(5) -0.008(6)
H11C 0.113(11) 0.042(6) 0.061(7) 0.023(5) 0.056(7) 0.035(6)
C21 0.0188(19) 0.0145(16) 0.0141(17) 0.0000(13) 0.0042(13) 0.0024(13)
C31 0.0165(18) 0.0139(16) 0.0138(17) -0.0037(13) 0.0022(13) 0.0023(13)
C41 0.0141(18) 0.0117(15) 0.0162(17) -0.0020(13) -0.0002(13) 0.0008(12)
C51 0.036(3) 0.0116(17) 0.028(2) -0.0022(16) 0.010(2) -0.0010(17)
H51A 0.087(9) 0.025(5) 0.070(8) 0.000(5) 0.045(7) 0.001(5)
H51B 0.086(9) 0.030(5) 0.057(7) -0.021(5) 0.000(6) -0.007(5)
H51C 0.066(8) 0.034(5) 0.084(9) 0.013(5) 0.003(6) 0.015(5)
C61 0.020(2) 0.0189(18) 0.021(2) -0.0061(16) 0.0034(17) 0.0049(15)
H61A 0.074(8) 0.043(6) 0.083(9) 0.005(6) 0.058(7) 0.011(5)
H61B 0.052(6) 0.048(5) 0.045(5) 0.001(5) 0.001(4) 0.023(5)
H61C 0.046(7) 0.085(9) 0.072(8) -0.053(7) -0.021(6) 0.021(6)
C12 0.025(2) 0.0133(16) 0.0143(17) 0.0004(13) 0.0043(14) 0.0033(14)
C22 0.029(2) 0.0162(17) 0.024(2) 0.0020(15) 0.0146(16) -0.0007(15)
C32 0.041(3) 0.0157(19) 0.030(2) 0.0036(16) 0.0192(19) -0.0003(18)
H32 0.061(7) 0.028(4) 0.065(7) -0.002(4) 0.022(5) -0.013(5)
C42 0.056(3) 0.0145(18) 0.023(2) 0.0029(16) 0.012(2) 0.0073(18)
H42 0.103(10) 0.028(5) 0.046(6) 0.015(4) 0.017(6) 0.011(5)
C52 0.050(3) 0.0200(19) 0.0164(19) -0.0002(15) -0.0016(19) 0.0132(18)
H52 0.078(8) 0.044(5) 0.038(5) 0.004(4) -0.020(5) 0.024(5)
C62 0.032(2) 0.0181(18) 0.0147(18) -0.0007(14) -0.0003(15) 0.0077(15)
C72 0.026(2) 0.029(2) 0.043(3) 0.002(2) 0.007(2) -0.005(2)
H72A 0.043(7) 0.065(7) 0.086(9) -0.011(7) 0.001(6) 0.016(6)
H72B 0.050(7) 0.052(6) 0.108(11) 0.020(7) -0.009(7) -0.020(6)
H72C 0.049(6) 0.069(7) 0.049(6) 0.018(6) -0.002(5) -0.007(5)
C82 0.038(3) 0.023(2) 0.033(3) -0.0052(19) -0.016(2) 0.0060(19)
H82A 0.069(9) 0.064(8) 0.068(9) -0.011(7) 0.007(7) -0.021(6)
H82B 0.072(9) 0.075(8) 0.073(9) 0.020(7) -0.040(8) -0.007(7)
H82C 0.068(9) 0.042(7) 0.119(13) -0.029(7) -0.025(8) 0.008(5)
C13 0.0183(19) 0.0117(15) 0.0157(17) 0.0010(13) 0.0012(14) -0.0008(12)
C23 0.0176(19) 0.0187(17) 0.0184(18) -0.0005(14) 0.0019(14) -0.0045(14)
C33 0.021(2) 0.0194(18) 0.027(2) -0.0005(15) 0.0067(16) -0.0061(14)
H33 0.027(5) 0.059(6) 0.048(6) 0.003(5) 0.003(4) -0.013(4)
C43 0.027(2) 0.0231(19) 0.026(2) 0.0044(16) 0.0106(17) -0.0042(16)
H43 0.049(6) 0.053(6) 0.042(5) 0.015(4) 0.020(4) -0.011(5)
C53 0.030(2) 0.0243(19) 0.020(2) 0.0084(16) 0.0049(16) 0.0007(17)
H53 0.052(6) 0.062(6) 0.031(5) 0.017(5) 0.005(4) -0.001(5)
C63 0.0192(19) 0.0196(16) 0.0168(17) 0.0047(14) 0.0021(14) 0.0025(14)
C73 0.020(2) 0.043(3) 0.024(2) 0.007(2) -0.0052(18) -0.0085(18)
H73A 0.068(9) 0.123(12) 0.029(5) -0.004(7) 0.003(5) 0.015(8)
H73B 0.042(7) 0.122(11) 0.052(7) 0.021(7) -0.017(5) -0.037(7)
H73C 0.097(11) 0.059(8) 0.056(7) 0.028(6) -0.019(7) -0.007(7)
C83 0.023(2) 0.036(3) 0.023(2) 0.0060(18) -0.0041(18) 0.0025(18)
H83A 0.045(6) 0.046(6) 0.061(7) 0.006(5) -0.006(5) -0.007(4)
H83B 0.050(7) 0.095(9) 0.040(6) 0.022(6) -0.012(5) 0.004(6)
H83C 0.034(6) 0.079(8) 0.057(7) -0.010(6) 0.000(5) 0.010(5)
N14 0.0115(12) 0.0158(11) 0.0129(11) -0.0018(9) -0.0013(9) 0.0013(9)
N24 0.0111(12) 0.0162(11) 0.0144(12) -0.0030(9) -0.0003(9) -0.0003(9)
C14 0.015(2) 0.025(2) 0.025(2) -0.0057(16) -0.0006(17) 0.0075(15)
H14A 0.034(6) 0.076(8) 0.058(7) 0.009(6) 0.017(5) 0.011(5)
H14B 0.042(6) 0.029(5) 0.094(9) -0.001(5) 0.003(6) 0.014(4)
H14C 0.031(6) 0.101(9) 0.049(6) -0.033(6) -0.012(5) 0.024(6)
C24 0.0098(17) 0.0165(16) 0.0147(17) -0.0004(13) 0.0018(13) 0.0027(12)
C34 0.0130(18) 0.0155(16) 0.0134(17) -0.0018(13) 0.0019(13) 0.0001(13)
C44 0.0123(17) 0.0144(15) 0.0125(16) -0.0029(13) -0.0007(12) 0.0000(12)
C54 0.019(2) 0.024(2) 0.018(2) -0.0075(16) -0.0035(15) -0.0008(15)
H54A 0.027(5) 0.066(6) 0.056(6) -0.029(5) -0.008(4) 0.004(4)
H54B 0.075(8) 0.032(5) 0.059(7) -0.018(4) -0.020(6) 0.004(5)
H54C 0.064(7) 0.073(7) 0.021(5) -0.004(5) 0.000(4) -0.013(6)
C64 0.021(2) 0.024(2) 0.0161(19) -0.0051(15) 0.0039(15) 0.0042(16)
H64A 0.106(10) 0.027(5) 0.052(6) -0.013(4) 0.029(6) -0.007(5)
H64B 0.034(7) 0.179(17) 0.074(9) -0.085(11) -0.006(6) 0.028(8)
H64C 0.075(8) 0.051(6) 0.022(5) -0.001(4) 0.011(4) 0.016(5)
C15 0.0135(17) 0.0151(15) 0.0114(16) 0.0003(12) -0.0010(12) 0.0007(12)
C25 0.025(2) 0.0149(16) 0.0144(17) 0.0015(13) -0.0001(14) 0.0008(14)
C35 0.036(3) 0.028(2) 0.0150(19) 0.0024(17) -0.0051(17) 0.0012(17)
H35 0.078(8) 0.051(6) 0.028(5) 0.015(5) -0.007(5) -0.006(5)
C45 0.030(3) 0.040(2) 0.022(2) -0.0004(18) -0.0121(18) -0.0017(19)
H45 0.068(8) 0.073(7) 0.039(6) 0.003(5) -0.031(5) -0.008(6)
C55 0.024(2) 0.035(2) 0.024(2) -0.0016(17) -0.0094(17) -0.0065(18)
H55 0.050(6) 0.059(6) 0.060(7) 0.002(5) -0.021(5) -0.022(5)
C65 0.0133(18) 0.0225(18) 0.0184(19) 0.0000(14) -0.0036(14) -0.0038(13)
C75 0.043(3) 0.0173(18) 0.027(2) 0.0044(19) 0.0013(19) -0.0078(18)
H75A 0.045(8) 0.055(7) 0.122(13) 0.003(7) -0.003(7) -0.018(6)
H75B 0.104(11) 0.054(7) 0.058(8) 0.036(6) -0.018(7) -0.030(7)
H75C 0.114(12) 0.055(7) 0.056(8) -0.023(6) 0.020(7) -0.035(7)
C85 0.024(2) 0.027(2) 0.028(2) 0.0078(18) -0.0006(18) -0.0092(18)
H85A 0.102(11) 0.065(7) 0.046(7) 0.015(6) 0.034(7) 0.005(7)
H85B 0.068(9) 0.059(7) 0.080(9) 0.019(6) -0.023(7) -0.043(6)
H85C 0.034(6) 0.065(7) 0.066(7) 0.030(6) -0.002(5) 0.001(5)
C16 0.0101(17) 0.0136(15) 0.0136(16) -0.0014(12) -0.0015(12) 0.0004(12)
C26 0.0135(18) 0.0159(16) 0.0155(17) 0.0020(13) -0.0020(13) 0.0012(13)
C36 0.0141(19) 0.0223(18) 0.0201(19) 0.0022(15) -0.0027(14) 0.0048(14)
H36 0.036(5) 0.038(5) 0.046(5) 0.018(4) -0.003(4) 0.010(4)
C46 0.012(2) 0.0256(19) 0.025(2) 0.0002(15) -0.0023(14) 0.0017(15)
H46 0.020(5) 0.052(5) 0.061(6) 0.005(5) 0.000(4) 0.005(4)
C56 0.0107(18) 0.0233(18) 0.026(2) 0.0016(16) 0.0015(14) -0.0020(15)
H56 0.029(5) 0.041(5) 0.056(6) 0.013(4) 0.009(4) -0.004(4)
C66 0.0114(18) 0.0163(16) 0.0199(18) 0.0023(13) -0.0010(13) -0.0012(13)
C76 0.023(2) 0.0236(19) 0.022(2) 0.0076(17) 0.0050(17) -0.0018(16)
H76A 0.049(6) 0.058(6) 0.048(6) 0.010(5) -0.005(5) -0.026(5)
H76B 0.049(6) 0.047(5) 0.055(6) 0.026(5) 0.007(5) 0.001(5)
H76C 0.058(7) 0.050(6) 0.047(6) -0.004(5) 0.029(5) -0.002(5)
C86 0.022(2) 0.021(2) 0.039(3) 0.0138(18) 0.002(2) -0.0016(18)
H86A 0.071(8) 0.041(6) 0.081(9) 0.020(6) 0.018(7) 0.027(6)
H86B 0.039(6) 0.056(7) 0.110(11) 0.048(7) -0.002(6) -0.013(5)
H86C 0.073(8) 0.048(6) 0.070(8) 0.027(6) -0.029(7) -0.006(5)
C10 0.017(2) 0.0245(19) 0.025(2) 0.0018(15) -0.0052(15) -0.0056(15)
C20 0.016(2) 0.029(2) 0.023(2) 0.0047(17) -0.0003(16) -0.0002(15)
H20 0.040(5) 0.059(6) 0.036(5) 0.008(4) 0.012(4) 0.008(4)
C30 0.016(2) 0.029(2) 0.035(2) 0.0042(19) 0.0024(17) 0.0017(16)
H30 0.049(6) 0.046(6) 0.068(7) 0.024(5) 0.014(5) 0.010(5)
C40 0.018(2) 0.037(3) 0.041(3) -0.010(2) 0.0030(18) -0.0014(18)
H40 0.048(7) 0.051(6) 0.081(9) -0.024(6) 0.017(6) 0.007(5)
C50 0.026(2) 0.050(3) 0.023(2) -0.010(2) 0.0019(18) -0.013(2)
H50 0.068(8) 0.095(10) 0.035(6) -0.017(6) 0.016(5) -0.013(7)
C60 0.027(2) 0.037(2) 0.022(2) 0.0055(18) -0.0043(17) -0.0110(18)
H60 0.063(7) 0.061(7) 0.043(6) 0.022(5) -0.008(5) -0.015(5)
C70 0.025(3) 0.025(2) 0.050(3) -0.002(2) -0.007(2) -0.0009(18)
H70A 0.098(11) 0.069(8) 0.065(9) -0.025(7) -0.019(8) 0.029(8)
H70B 0.062(9) 0.033(6) 0.155(16) 0.008(7) 0.026(9) -0.007(5)
H70C 0.037(6) 0.052(6) 0.106(10) -0.021(7) -0.012(6) 0.010(5)

loop_
_atom_type_symbol
_atom_type_description
_atom_type_scat_dispersion_real
_atom_type_scat_dispersion_imag
_atom_type_scat_source
C C 0.0000 0.0000 'Neutron Data Booklet, ILL Grenoble, France (2003) ISBN 0-9704143-7-4'
H H 0.0000 0.0000 'Neutron Data Booklet, ILL Grenoble, France (2003) ISBN 0-9704143-7-4'
Fe Fe 0.0000 0.0000 'Neutron Data Booklet, ILL Grenoble, France (2003) ISBN 0-9704143-7-4'
N N 0.0000 0.0000 'Neutron Data Booklet, ILL Grenoble, France (2003) ISBN 0-9704143-7-4'

loop_
_geom_angle_atom_site_label_1
_geom_angle_atom_site_label_2
_geom_angle_atom_site_label_3
_geom_angle
_geom_angle_site_symmetry_1
_geom_angle_site_symmetry_3
_geom_angle_publ_flag
H1 FE1 H2 88.5(6) . . y
H1 FE1 N11 177.7(5) . . y
H2 FE1 N11 89.5(4) . . y
H1 FE1 N21 89.7(4) . . y
H2 FE1 N21 173.5(6) . . y
N11 FE1 N21 92.38(15) . . y
H1 FE1 FE2 44.8(4) . . y
H2 FE1 FE2 44.1(4) . . y
N11 FE1 FE2 133.13(14) . . y
N21 FE1 FE2 134.47(16) . . y
H2 FE2 H1 82.8(5) . . y
H2 FE2 N14 124.9(6) . . y
H1 FE2 N14 122.2(6) . . y
H2 FE2 N24 119.4(5) . . y
H1 FE2 N24 119.4(6) . . y
N14 FE2 N24 91.62(12) . . y
H2 FE2 FE1 41.9(4) . . y
H1 FE2 FE1 41.3(4) . . y
N14 FE2 FE1 133.43(9) . . y
N24 FE2 FE1 134.91(10) . . y
FE1 H1 FE2 93.9(6) . . y
FE1 H2 FE2 94.0(6) . . y
C21 N11 C12 120.0(3) . . ?
C21 N11 FE1 127.0(2) . . ?
C12 N11 FE1 112.9(2) . . ?
C41 N21 C13 119.0(3) . . ?
C41 N21 FE1 126.9(2) . . ?
C13 N21 FE1 114.0(2) . . ?
H11B C11 H11C 110.4(12) . . ?
H11B C11 H11A 105.4(12) . . ?
H11C C11 H11A 106.6(12) . . ?
H11B C11 C21 111.7(8) . . ?
H11C C11 C21 112.1(7) . . ?
H11A C11 C21 110.3(8) . . ?
N11 C21 C31 124.1(3) . . ?
N11 C21 C11 118.3(3) . . ?
C31 C21 C11 117.6(3) . . ?
C21 C31 C41 123.6(3) . . ?
C21 C31 C61 118.9(3) . . ?
C41 C31 C61 117.4(3) . . ?
N21 C41 C31 124.0(3) . . ?
N21 C41 C51 118.6(3) . . ?
C31 C41 C51 117.4(3) . . ?
H51A C51 H51B 109.2(11) . . ?
H51A C51 H51C 107.6(11) . . ?
H51B C51 H51C 106.3(11) . . ?
H51A C51 C41 112.2(6) . . ?
H51B C51 C41 111.2(7) . . ?
H51C C51 C41 110.1(7) . . ?
H61C C61 H61A 110.8(13) . . ?
H61C C61 H61B 104.6(11) . . ?
H61A C61 H61B 104.0(11) . . ?
H61C C61 C31 113.3(7) . . ?
H61A C61 C31 112.4(7) . . ?
H61B C61 C31 111.1(7) . . ?
C22 C12 C62 120.8(3) . . ?
C22 C12 N11 120.4(3) . . ?
C62 C12 N11 118.6(3) . . ?
C32 C22 C12 118.6(4) . . ?
C32 C22 C72 121.1(4) . . ?
C12 C22 C72 120.3(3) . . ?
H32 C32 C22 119.0(7) . . ?
H32 C32 C42 119.7(7) . . ?
C22 C32 C42 121.2(4) . . ?
H42 C42 C52 120.3(9) . . ?
H42 C42 C32 120.4(9) . . ?
C52 C42 C32 119.3(4) . . ?
H52 C52 C42 119.4(7) . . ?
H52 C52 C62 119.6(8) . . ?
C42 C52 C62 121.1(4) . . ?
C52 C62 C12 118.9(4) . . ?
C52 C62 C82 120.5(4) . . ?
C12 C62 C82 120.6(3) . . ?
H72A C72 H72C 106.9(12) . . ?
H72A C72 H72B 108.6(12) . . ?
H72C C72 H72B 107.5(12) . . ?
H72A C72 C22 111.6(8) . . ?
H72C C72 C22 111.5(7) . . ?
H72B C72 C22 110.5(8) . . ?
H82A C82 H82B 107.9(13) . . ?
H82A C82 H82C 104.1(14) . . ?
H82B C82 H82C 111.3(13) . . ?
H82A C82 C62 110.6(8) . . ?
H82B C82 C62 110.5(9) . . ?
H82C C82 C62 112.2(9) . . ?
C23 C13 C63 120.8(4) . . ?
C23 C13 N21 118.8(3) . . ?
C63 C13 N21 120.3(3) . . ?
C33 C23 C13 119.1(3) . . ?
C33 C23 C73 120.5(4) . . ?
C13 C23 C73 120.4(4) . . ?
H33 C33 C43 120.3(7) . . ?
H33 C33 C23 119.1(7) . . ?
C43 C33 C23 120.6(4) . . ?
H43 C43 C33 120.5(7) . . ?
H43 C43 C53 119.7(7) . . ?
C33 C43 C53 119.9(4) . . ?
H53 C53 C43 120.0(7) . . ?
H53 C53 C63 119.1(7) . . ?
C43 C53 C63 120.9(4) . . ?
C53 C63 C13 118.6(3) . . ?
C53 C63 C83 121.4(3) . . ?
C13 C63 C83 120.0(4) . . ?
H73A C73 H73B 108.6(13) . . ?
H73A C73 H73C 106.2(14) . . ?
H73B C73 H73C 108.8(13) . . ?
H73A C73 C23 111.8(8) . . ?
H73B C73 C23 111.0(8) . . ?
H73C C73 C23 110.3(7) . . ?
H83B C83 H83C 108.6(11) . . ?
H83B C83 H83A 108.1(11) . . ?
H83C C83 H83A 106.0(11) . . ?
H83B C83 C63 111.5(8) . . ?
H83C C83 C63 111.5(7) . . ?
H83A C83 C63 111.0(7) . . ?
C24 N14 C15 121.6(3) . . ?
C24 N14 FE2 128.1(2) . . ?
C15 N14 FE2 110.2(2) . . ?
C44 N24 C16 122.4(3) . . ?
C44 N24 FE2 127.2(2) . . ?
C16 N24 FE2 110.4(2) . . ?
H14B C14 H14C 108.8(11) . . ?
H14B C14 H14A 106.6(11) . . ?
H14C C14 H14A 108.9(11) . . ?
H14B C14 C24 111.5(7) . . ?
H14C C14 C24 110.7(6) . . ?
H14A C14 C24 110.3(7) . . ?
N14 C24 C34 123.7(3) . . ?
N14 C24 C14 117.8(3) . . ?
C34 C24 C14 118.5(3) . . ?
C44 C34 C24 124.8(3) . . ?
C44 C34 C64 116.2(3) . . ?
C24 C34 C64 118.9(3) . . ?
N24 C44 C34 123.7(3) . . ?
N24 C44 C54 118.2(3) . . ?
C34 C44 C54 118.1(3) . . ?
H54B C54 H54C 107.4(11) . . ?
H54B C54 H54A 109.3(10) . . ?
H54C C54 H54A 106.7(10) . . ?
H54B C54 C44 110.7(6) . . ?
H54C C54 C44 111.3(6) . . ?
H54A C54 C44 111.3(6) . . ?
H64B C64 H64C 105.8(14) . . ?
H64B C64 H64A 108.6(15) . . ?
H64C C64 H64A 105.2(10) . . ?
H64B C64 C34 112.6(7) . . ?
H64C C64 C34 112.0(6) . . ?
H64A C64 C34 112.2(7) . . ?
C25 C15 C65 120.7(3) . . ?
C25 C15 N14 119.2(3) . . ?
C65 C15 N14 120.0(3) . . ?
C35 C25 C15 118.9(3) . . ?
C35 C25 C75 120.6(4) . . ?
C15 C25 C75 120.6(3) . . ?
H35 C35 C45 120.1(7) . . ?
H35 C35 C25 118.9(7) . . ?
C45 C35 C25 121.0(4) . . ?
H45 C45 C35 120.0(8) . . ?
H45 C45 C55 120.1(8) . . ?
C35 C45 C55 119.8(3) . . ?
H55 C55 C45 119.7(7) . . ?
H55 C55 C65 119.7(7) . . ?
C45 C55 C65 120.6(4) . . ?
C55 C65 C15 119.0(4) . . ?
C55 C65 C85 120.6(4) . . ?
C15 C65 C85 120.4(3) . . ?
H75C C75 H75A 105.2(14) . . ?
H75C C75 H75B 109.4(13) . . ?
H75A C75 H75B 108.3(14) . . ?
H75C C75 C25 113.0(9) . . ?
H75A C75 C25 110.4(7) . . ?
H75B C75 C25 110.4(8) . . ?
H85A C85 H85B 108.4(13) . . ?
H85A C85 H85C 106.6(12) . . ?
H85B C85 H85C 106.9(11) . . ?
H85A C85 C65 111.7(8) . . ?
H85B C85 C65 111.8(8) . . ?
H85C C85 C65 111.1(7) . . ?
C66 C16 C26 120.8(3) . . ?
C66 C16 N24 119.3(3) . . ?
C26 C16 N24 119.6(3) . . ?
C36 C26 C16 118.9(3) . . ?
C36 C26 C76 120.9(3) . . ?
C16 C26 C76 120.3(3) . . ?
H36 C36 C46 120.5(7) . . ?
H36 C36 C26 118.8(7) . . ?
C46 C36 C26 120.7(3) . . ?
H46 C46 C36 120.3(7) . . ?
H46 C46 C56 119.7(7) . . ?
C36 C46 C56 119.9(4) . . ?
H56 C56 C46 120.4(6) . . ?
H56 C56 C66 118.8(6) . . ?
C46 C56 C66 120.8(4) . . ?
C56 C66 C16 118.8(3) . . ?
C56 C66 C86 120.7(4) . . ?
C16 C66 C86 120.5(3) . . ?
H76B C76 H76C 108.4(10) . . ?
H76B C76 H76A 107.8(9) . . ?
H76C C76 H76A 107.1(10) . . ?
H76B C76 C26 111.1(7) . . ?
H76C C76 C26 111.8(7) . . ?
H76A C76 C26 110.5(7) . . ?
H86A C86 H86B 108.0(12) . . ?
H86A C86 H86C 105.7(12) . . ?
H86B C86 H86C 108.6(12) . . ?
H86A C86 C66 112.4(8) . . ?
H86B C86 C66 111.0(7) . . ?
H86C C86 C66 111.0(7) . . ?
C60 C10 C20 118.3(4) . . ?
C60 C10 C70 121.1(4) . . ?
C20 C10 C70 120.6(4) . . ?
H20 C20 C30 119.6(7) . . ?
H20 C20 C10 119.6(7) . . ?
C30 C20 C10 120.8(4) . . ?
H30 C30 C20 119.2(8) . . ?
H30 C30 C40 120.2(8) . . ?
C20 C30 C40 120.6(4) . . ?
H40 C40 C50 121.1(9) . . ?
H40 C40 C30 120.2(9) . . ?
C50 C40 C30 118.8(4) . . ?
H50 C50 C40 120.3(10) . . ?
H50 C50 C60 119.1(10) . . ?
C40 C50 C60 120.5(4) . . ?
H60 C60 C10 119.2(9) . . ?
H60 C60 C50 119.8(9) . . ?
C10 C60 C50 121.0(4) . . ?
H70B C70 H70C 109.1(13) . . ?
H70B C70 H70A 105.4(15) . . ?
H70C C70 H70A 105.2(13) . . ?
H70B C70 C10 112.6(10) . . ?
H70C C70 C10 111.4(7) . . ?
H70A C70 C10 112.7(8) . . ?

loop_
_geom_bond_atom_site_label_1
_geom_bond_atom_site_label_2
_geom_bond_distance
_geom_bond_site_symmetry_2
_geom_bond_publ_flag
FE1 H1 1.622(12) . y
FE1 H2 1.643(11) . y
FE1 N11 1.924(4) . y
FE1 N21 1.925(3) . y
FE1 FE2 2.455(3) . y
FE2 H2 1.711(11) . y
FE2 H1 1.734(11) . y
FE2 N14 1.936(3) . y
FE2 N24 1.967(3) . y
N11 C21 1.333(4) . ?
N11 C12 1.433(4) . ?
N21 C41 1.335(5) . ?
N21 C13 1.431(5) . ?
C11 H11B 1.076(12) . ?
C11 H11C 1.080(11) . ?
C11 H11A 1.097(15) . ?
C11 C21 1.517(6) . ?
C21 C31 1.413(5) . ?
C31 C41 1.414(5) . ?
C31 C61 1.520(5) . ?
C41 C51 1.514(5) . ?
C51 H51A 1.068(13) . ?
C51 H51B 1.077(11) . ?
C51 H51C 1.078(14) . ?
C61 H61C 1.059(11) . ?
C61 H61A 1.061(13) . ?
C61 H61B 1.079(10) . ?
C12 C22 1.404(6) . ?
C12 C62 1.406(5) . ?
C22 C32 1.394(6) . ?
C22 C72 1.496(6) . ?
C32 H32 1.089(11) . ?
C32 C42 1.395(7) . ?
C42 H42 1.070(10) . ?
C42 C52 1.389(7) . ?
C52 H52 1.082(11) . ?
C52 C62 1.394(6) . ?
C62 C82 1.508(6) . ?
C72 H72A 1.074(14) . ?
C72 H72C 1.080(14) . ?
C72 H72B 1.084(12) . ?
C82 H82A 1.06(2) . ?
C82 H82B 1.070(11) . ?
C82 H82C 1.071(13) . ?
C13 C23 1.399(5) . ?
C13 C63 1.406(5) . ?
C23 C33 1.395(6) . ?
C23 C73 1.501(5) . ?
C33 H33 1.091(10) . ?
C33 C43 1.388(6) . ?
C43 H43 1.095(10) . ?
C43 C53 1.392(6) . ?
C53 H53 1.087(10) . ?
C53 C63 1.392(6) . ?
C63 C83 1.502(6) . ?
C73 H73A 1.061(17) . ?
C73 H73B 1.074(12) . ?
C73 H73C 1.084(14) . ?
C83 H83B 1.077(11) . ?
C83 H83C 1.079(15) . ?
C83 H83A 1.103(12) . ?
N14 C24 1.334(4) . ?
N14 C15 1.423(4) . ?
N24 C44 1.338(4) . ?
N24 C16 1.422(4) . ?
C14 H14B 1.067(11) . ?
C14 H14C 1.081(10) . ?
C14 H14A 1.085(14) . ?
C14 C24 1.515(5) . ?
C24 C34 1.417(5) . ?
C34 C44 1.415(5) . ?
C34 C64 1.515(5) . ?
C44 C54 1.512(5) . ?
C54 H54B 1.072(11) . ?
C54 H54C 1.079(13) . ?
C54 H54A 1.080(12) . ?
C64 H64B 1.056(14) . ?
C64 H64C 1.077(10) . ?
C64 H64A 1.084(11) . ?
C15 C25 1.402(5) . ?
C15 C65 1.406(5) . ?
C25 C35 1.395(5) . ?
C25 C75 1.504(6) . ?
C35 H35 1.092(11) . ?
C35 C45 1.390(7) . ?
C45 H45 1.086(9) . ?
C45 C55 1.390(7) . ?
C55 H55 1.088(11) . ?
C55 C65 1.397(5) . ?
C65 C85 1.502(6) . ?
C75 H75C 1.073(14) . ?
C75 H75A 1.077(17) . ?
C75 H75B 1.078(11) . ?
C85 H85A 1.079(16) . ?
C85 H85B 1.080(11) . ?
C85 H85C 1.083(12) . ?
C16 C66 1.397(5) . ?
C16 C26 1.409(5) . ?
C26 C36 1.392(5) . ?
C26 C76 1.499(5) . ?
C36 H36 1.088(9) . ?
C36 C46 1.388(6) . ?
C46 H46 1.088(10) . ?
C46 C56 1.389(6) . ?
C56 H56 1.092(10) . ?
C56 C66 1.397(5) . ?
C66 C86 1.507(5) . ?
C76 H76B 1.087(10) . ?
C76 H76C 1.092(12) . ?
C76 H76A 1.094(11) . ?
C86 H86A 1.081(15) . ?
C86 H86B 1.085(12) . ?
C86 H86C 1.088(13) . ?
C10 C60 1.387(7) . ?
C10 C20 1.397(6) . ?
C10 C70 1.505(6) . ?
C20 H20 1.090(12) . ?
C20 C30 1.389(6) . ?
C30 H30 1.087(11) . ?
C30 C40 1.391(7) . ?
C40 H40 1.085(12) . ?
C40 C50 1.388(7) . ?
C50 H50 1.087(13) . ?
C50 C60 1.393(7) . ?
C60 H60 1.095(11) . ?
C70 H70B 1.052(14) . ?
C70 H70C 1.074(12) . ?
C70 H70A 1.078(18) . ?

loop_
_geom_torsion_atom_site_label_1
_geom_torsion_atom_site_label_2
_geom_torsion_atom_site_label_3
_geom_torsion_atom_site_label_4
_geom_torsion
_geom_torsion_site_symmetry_1
_geom_torsion_site_symmetry_2
_geom_torsion_site_symmetry_3
_geom_torsion_site_symmetry_4
_geom_torsion_publ_flag
H2 FE1 H1 FE2 -6.2(9) . . . . ?
N21 FE1 H1 FE2 180.0(7) . . . . ?
H2 FE2 H1 FE1 6.0(9) . . . . ?
N14 FE2 H1 FE1 -121.0(6) . . . . ?
N24 FE2 H1 FE1 125.9(6) . . . . ?
H1 FE1 H2 FE2 6.3(9) . . . . ?
N11 FE1 H2 FE2 -172.4(6) . . . . ?
H1 FE2 H2 FE1 -6.0(9) . . . . ?
N14 FE2 H2 FE1 118.6(5) . . . . ?
N24 FE2 H2 FE1 -125.8(5) . . . . ?
C12 N11 C21 C31 173.2(3) . . . . ?
FE1 N11 C21 C31 -3.5(5) . . . . ?
C12 N11 C21 C11 -6.7(5) . . . . ?
FE1 N11 C21 C11 176.5(3) . . . . ?
H11B C11 C21 N11 131.2(9) . . . . ?
H11C C11 C21 N11 6.7(12) . . . . ?
H11A C11 C21 N11 -111.9(9) . . . . ?
H11B C11 C21 C31 -48.8(10) . . . . ?
H11C C11 C21 C31 -173.2(11) . . . . ?
H11A C11 C21 C31 68.1(9) . . . . ?
N11 C21 C31 C41 -9.2(5) . . . . ?
C11 C21 C31 C41 170.7(4) . . . . ?
N11 C21 C31 C61 174.7(3) . . . . ?
C11 C21 C31 C61 -5.3(5) . . . . ?
C13 N21 C41 C31 -170.8(3) . . . . ?
FE1 N21 C41 C31 5.0(5) . . . . ?
C13 N21 C41 C51 8.5(5) . . . . ?
FE1 N21 C41 C51 -175.7(3) . . . . ?
C21 C31 C41 N21 8.5(5) . . . . ?
C61 C31 C41 N21 -175.4(3) . . . . ?
C21 C31 C41 C51 -170.9(3) . . . . ?
C61 C31 C41 C51 5.3(5) . . . . ?
N21 C41 C51 H51A -4.7(10) . . . . ?
C31 C41 C51 H51A 174.7(9) . . . . ?
N21 C41 C51 H51B -127.3(9) . . . . ?
C31 C41 C51 H51B 52.0(10) . . . . ?
N21 C41 C51 H51C 115.1(10) . . . . ?
C31 C41 C51 H51C -65.5(10) . . . . ?
C21 C31 C61 H61C 101.0(11) . . . . ?
C41 C31 C61 H61C -75.3(11) . . . . ?
C21 C31 C61 H61A -25.5(11) . . . . ?
C41 C31 C61 H61A 158.2(10) . . . . ?
C21 C31 C61 H61B -141.6(8) . . . . ?
C41 C31 C61 H61B 42.1(8) . . . . ?
C21 N11 C12 C22 91.5(4) . . . . ?
FE1 N11 C12 C22 -91.3(4) . . . . ?
C21 N11 C12 C62 -93.0(4) . . . . ?
FE1 N11 C12 C62 84.1(4) . . . . ?
C62 C12 C22 C32 0.8(6) . . . . ?
N11 C12 C22 C32 176.1(4) . . . . ?
C62 C12 C22 C72 -178.3(4) . . . . ?
N11 C12 C22 C72 -2.9(6) . . . . ?
C12 C22 C32 H32 -178.6(8) . . . . ?
C72 C22 C32 H32 0.4(9) . . . . ?
C12 C22 C32 C42 0.1(6) . . . . ?
C72 C22 C32 C42 179.2(4) . . . . ?
H32 C32 C42 H42 -1.3(13) . . . . ?
C22 C32 C42 H42 179.9(9) . . . . ?
H32 C32 C42 C52 178.0(8) . . . . ?
C22 C32 C42 C52 -0.7(7) . . . . ?
H42 C42 C52 H52 0.2(13) . . . . ?
C32 C42 C52 H52 -179.1(9) . . . . ?
H42 C42 C52 C62 179.7(9) . . . . ?
C32 C42 C52 C62 0.4(7) . . . . ?
H52 C52 C62 C12 -179.9(9) . . . . ?
C42 C52 C62 C12 0.5(6) . . . . ?
H52 C52 C62 C82 1.8(10) . . . . ?
C42 C52 C62 C82 -177.8(5) . . . . ?
C22 C12 C62 C52 -1.1(6) . . . . ?
N11 C12 C62 C52 -176.5(4) . . . . ?
C22 C12 C62 C82 177.2(4) . . . . ?
N11 C12 C62 C82 1.8(6) . . . . ?
C32 C22 C72 H72A 120.9(10) . . . . ?
C12 C22 C72 H72A -60.1(11) . . . . ?
C32 C22 C72 H72C -119.6(9) . . . . ?
C12 C22 C72 H72C 59.4(10) . . . . ?
C32 C22 C72 H72B -0.1(12) . . . . ?
C12 C22 C72 H72B 179.0(11) . . . . ?
C52 C62 C82 H82A 102.2(10) . . . . ?
C12 C62 C82 H82A -76.1(10) . . . . ?
C52 C62 C82 H82B -17.3(13) . . . . ?
C12 C62 C82 H82B 164.5(11) . . . . ?
C52 C62 C82 H82C -142.1(12) . . . . ?
C12 C62 C82 H82C 39.7(13) . . . . ?
C41 N21 C13 C23 92.5(4) . . . . ?
FE1 N21 C13 C23 -83.8(3) . . . . ?
C41 N21 C13 C63 -90.5(4) . . . . ?
FE1 N21 C13 C63 93.2(4) . . . . ?
C63 C13 C23 C33 0.0(5) . . . . ?
N21 C13 C23 C33 177.0(3) . . . . ?
C63 C13 C23 C73 -179.2(4) . . . . ?
N21 C13 C23 C73 -2.2(5) . . . . ?
C13 C23 C33 H33 -179.9(8) . . . . ?
C73 C23 C33 H33 -0.7(9) . . . . ?
C13 C23 C33 C43 0.6(6) . . . . ?
C73 C23 C33 C43 179.8(4) . . . . ?
H33 C33 C43 H43 1.4(12) . . . . ?
C23 C33 C43 H43 -179.1(8) . . . . ?
H33 C33 C43 C53 -179.6(8) . . . . ?
C23 C33 C43 C53 -0.2(6) . . . . ?
H43 C43 C53 H53 -1.3(12) . . . . ?
C33 C43 C53 H53 179.8(8) . . . . ?
H43 C43 C53 C63 178.0(8) . . . . ?
C33 C43 C53 C63 -1.0(6) . . . . ?
H53 C53 C63 C13 -179.2(8) . . . . ?
C43 C53 C63 C13 1.5(6) . . . . ?
H53 C53 C63 C83 0.9(10) . . . . ?
C43 C53 C63 C83 -178.4(4) . . . . ?
C23 C13 C63 C53 -1.0(6) . . . . ?
N21 C13 C63 C53 -178.0(3) . . . . ?
C23 C13 C63 C83 178.9(4) . . . . ?
N21 C13 C63 C83 1.9(5) . . . . ?
C33 C23 C73 H73A 128.9(11) . . . . ?
C13 C23 C73 H73A -51.9(12) . . . . ?
C33 C23 C73 H73B 7.5(13) . . . . ?
C13 C23 C73 H73B -173.3(11) . . . . ?
C33 C23 C73 H73C -113.2(11) . . . . ?
C13 C23 C73 H73C 66.0(11) . . . . ?
C53 C63 C83 H83B 1.3(11) . . . . ?
C13 C63 C83 H83B -178.6(9) . . . . ?
C53 C63 C83 H83C -120.2(9) . . . . ?
C13 C63 C83 H83C 59.9(9) . . . . ?
C53 C63 C83 H83A 121.9(8) . . . . ?
C13 C63 C83 H83A -58.1(9) . . . . ?
C15 N14 C24 C34 171.7(3) . . . . ?
FE2 N14 C24 C34 -4.9(5) . . . . ?
C15 N14 C24 C14 -7.7(5) . . . . ?
FE2 N14 C24 C14 175.6(3) . . . . ?
H14B C14 C24 N14 119.3(9) . . . . ?
H14C C14 C24 N14 -1.9(11) . . . . ?
H14A C14 C24 N14 -122.4(8) . . . . ?
H14B C14 C24 C34 -60.2(10) . . . . ?
H14C C14 C24 C34 178.6(10) . . . . ?
H14A C14 C24 C34 58.1(9) . . . . ?
N14 C24 C34 C44 -4.2(6) . . . . ?
C14 C24 C34 C44 175.2(3) . . . . ?
N14 C24 C34 C64 -179.7(3) . . . . ?
C14 C24 C34 C64 -0.3(5) . . . . ?
C16 N24 C44 C34 -176.2(3) . . . . ?
FE2 N24 C44 C34 1.4(5) . . . . ?
C16 N24 C44 C54 3.3(5) . . . . ?
FE2 N24 C44 C54 -179.0(3) . . . . ?
C24 C34 C44 N24 5.9(6) . . . . ?
C64 C34 C44 N24 -178.5(3) . . . . ?
C24 C34 C44 C54 -173.6(3) . . . . ?
C64 C34 C44 C54 2.0(5) . . . . ?
N24 C44 C54 H54B -124.4(9) . . . . ?
C34 C44 C54 H54B 55.2(10) . . . . ?
N24 C44 C54 H54C 116.2(8) . . . . ?
C34 C44 C54 H54C -64.2(9) . . . . ?
N24 C44 C54 H54A -2.7(9) . . . . ?
C34 C44 C54 H54A 176.9(8) . . . . ?
C44 C34 C64 H64B 169.0(15) . . . . ?
C24 C34 C64 H64B -15.2(15) . . . . ?
C44 C34 C64 H64C 49.9(9) . . . . ?
C24 C34 C64 H64C -134.2(8) . . . . ?
C44 C34 C64 H64A -68.1(9) . . . . ?
C24 C34 C64 H64A 107.8(9) . . . . ?
C24 N14 C15 C25 -88.8(4) . . . . ?
FE2 N14 C15 C25 88.3(3) . . . . ?
C24 N14 C15 C65 95.5(4) . . . . ?
FE2 N14 C15 C65 -87.3(4) . . . . ?
C65 C15 C25 C35 -1.5(6) . . . . ?
N14 C15 C25 C35 -177.2(4) . . . . ?
C65 C15 C25 C75 177.2(4) . . . . ?
N14 C15 C25 C75 1.6(6) . . . . ?
C15 C25 C35 H35 -179.0(9) . . . . ?
C75 C25 C35 H35 2.3(11) . . . . ?
C15 C25 C35 C45 0.4(7) . . . . ?
C75 C25 C35 C45 -178.3(5) . . . . ?
H35 C35 C45 H45 -0.6(15) . . . . ?
C25 C35 C45 H45 -180.0(10) . . . . ?
H35 C35 C45 C55 -179.5(9) . . . . ?
C25 C35 C45 C55 1.1(8) . . . . ?
H45 C45 C55 H55 -0.5(15) . . . . ?
C35 C45 C55 H55 178.4(10) . . . . ?
H45 C45 C55 C65 179.5(10) . . . . ?
C35 C45 C55 C65 -1.6(8) . . . . ?
H55 C55 C65 C15 -179.5(10) . . . . ?
C45 C55 C65 C15 0.5(7) . . . . ?
H55 C55 C65 C85 0.1(11) . . . . ?
C45 C55 C65 C85 -179.9(5) . . . . ?
C25 C15 C65 C55 1.0(6) . . . . ?
N14 C15 C65 C55 176.7(4) . . . . ?
C25 C15 C65 C85 -178.6(4) . . . . ?
N14 C15 C65 C85 -2.9(6) . . . . ?
C35 C25 C75 H75C -130.7(11) . . . . ?
C15 C25 C75 H75C 50.6(12) . . . . ?
C35 C25 C75 H75A 111.9(11) . . . . ?
C15 C25 C75 H75A -66.9(12) . . . . ?
C35 C25 C75 H75B -7.9(13) . . . . ?
C15 C25 C75 H75B 173.4(12) . . . . ?
C55 C65 C85 H85A 119.1(11) . . . . ?
C15 C65 C85 H85A -61.3(11) . . . . ?
C55 C65 C85 H85B -2.5(12) . . . . ?
C15 C65 C85 H85B 177.1(11) . . . . ?
C55 C65 C85 H85C -121.9(9) . . . . ?
C15 C65 C85 H85C 57.7(10) . . . . ?
C44 N24 C16 C66 94.6(4) . . . . ?
FE2 N24 C16 C66 -83.5(3) . . . . ?
C44 N24 C16 C26 -91.4(4) . . . . ?
FE2 N24 C16 C26 90.6(3) . . . . ?
C66 C16 C26 C36 0.0(5) . . . . ?
N24 C16 C26 C36 -173.9(3) . . . . ?
C66 C16 C26 C76 179.4(3) . . . . ?
N24 C16 C26 C76 5.4(5) . . . . ?
C16 C26 C36 H36 179.9(7) . . . . ?
C76 C26 C36 H36 0.5(9) . . . . ?
C16 C26 C36 C46 1.0(6) . . . . ?
C76 C26 C36 C46 -178.4(4) . . . . ?
H36 C36 C46 H46 -0.3(11) . . . . ?
C26 C36 C46 H46 178.6(8) . . . . ?
H36 C36 C46 C56 -179.9(8) . . . . ?
C26 C36 C46 C56 -1.0(6) . . . . ?
H46 C46 C56 H56 -0.1(11) . . . . ?
C36 C46 C56 H56 179.5(8) . . . . ?
H46 C46 C56 C66 -179.5(8) . . . . ?
C36 C46 C56 C66 0.1(6) . . . . ?
H56 C56 C66 C16 -178.6(7) . . . . ?
C46 C56 C66 C16 0.9(6) . . . . ?
H56 C56 C66 C86 -0.8(9) . . . . ?
C46 C56 C66 C86 178.7(4) . . . . ?
C26 C16 C66 C56 -0.9(5) . . . . ?
N24 C16 C66 C56 173.0(3) . . . . ?
C26 C16 C66 C86 -178.7(4) . . . . ?
N24 C16 C66 C86 -4.7(5) . . . . ?
C36 C26 C76 H76B -0.6(9) . . . . ?
C16 C26 C76 H76B -179.9(8) . . . . ?
C36 C26 C76 H76C -121.8(8) . . . . ?
C16 C26 C76 H76C 58.9(9) . . . . ?
C36 C26 C76 H76A 119.1(8) . . . . ?
C16 C26 C76 H76A -60.3(9) . . . . ?
C56 C66 C86 H86A 131.6(10) . . . . ?
C16 C66 C86 H86A -50.7(10) . . . . ?
C56 C66 C86 H86B 10.5(12) . . . . ?
C16 C66 C86 H86B -171.8(10) . . . . ?
C56 C66 C86 H86C -110.3(10) . . . . ?
C16 C66 C86 H86C 67.4(11) . . . . ?
C60 C10 C20 H20 -179.1(7) . . . . ?
C70 C10 C20 H20 2.3(9) . . . . ?
C60 C10 C20 C30 1.6(6) . . . . ?
C70 C10 C20 C30 -176.9(4) . . . . ?
H20 C20 C30 H30 0.5(11) . . . . ?
C10 C20 C30 H30 179.7(8) . . . . ?
H20 C20 C30 C40 179.7(7) . . . . ?
C10 C20 C30 C40 -1.0(6) . . . . ?
H30 C30 C40 H40 0.1(13) . . . . ?
C20 C30 C40 H40 -179.1(9) . . . . ?
H30 C30 C40 C50 179.1(8) . . . . ?
C20 C30 C40 C50 -0.1(6) . . . . ?
H40 C40 C50 H50 -0.1(13) . . . . ?
C30 C40 C50 H50 -179.1(9) . . . . ?
H40 C40 C50 C60 179.6(8) . . . . ?
C30 C40 C50 C60 0.6(7) . . . . ?
C20 C10 C60 H60 -179.8(8) . . . . ?
C70 C10 C60 H60 -1.3(9) . . . . ?
C20 C10 C60 C50 -1.1(6) . . . . ?
C70 C10 C60 C50 177.4(4) . . . . ?
H50 C50 C60 H60 -1.6(12) . . . . ?
C40 C50 C60 H60 178.7(8) . . . . ?
H50 C50 C60 C10 179.7(9) . . . . ?
C40 C50 C60 C10 0.0(6) . . . . ?
C60 C10 C70 H70B 37.3(13) . . . . ?
C20 C10 C70 H70B -144.2(12) . . . . ?
C60 C10 C70 H70C -85.7(11) . . . . ?
C20 C10 C70 H70C 92.8(11) . . . . ?
C60 C10 C70 H70A 156.4(12) . . . . ?
C20 C10 C70 H70A -25.2(12) . . . . ?
